data_4503261
loop_
_publ_author_name
'Zhang, Wen-Li'
'Liu, Ying-Ying'
'Ma, Jian-Fang'
'Jiang, Hui'
'Yang, Jin'
'Ping, Guang-Ju'

_publ_section_title
;
 Fine Tuning of the Cu(II)-Bis(imidazole) Networks by Changing Sulfonate
 Anions
;
_journal_issue 4
_journal_name_full 'Crystal Growth &amp; Design'
_journal_page_first 1250
_journal_paper_doi 10.1021/cg7008978
_journal_volume 8
_journal_year 2008
_chemical_formula_moiety 'C32 H44 Cl4 Cu N10 O8 S2'
_chemical_formula_sum 'C32 H44 Cl4 Cu N10 O8 S2'
_chemical_formula_weight 966.23
_chemical_name_systematic
;
 ?
;
_space_group_IT_number 2
_symmetry_cell_setting triclinic
_symmetry_space_group_name_Hall '-P 1'
_symmetry_space_group_name_H-M 'P -1'
_atom_sites_solution_hydrogens geom
_atom_sites_solution_primary direct
_atom_sites_solution_secondary difmap
_audit_creation_method SHELXL-97
_cell_angle_alpha 81.49(2)
_cell_angle_beta 89.74(2)
_cell_angle_gamma 75.69(2)
_cell_formula_units_Z 2
_cell_length_a 8.375(5)
_cell_length_b 13.382(6)
_cell_length_c 18.232(10)
_cell_measurement_reflns_used Total
_cell_measurement_temperature 293(2)
_cell_measurement_theta_max 27.5
_cell_measurement_theta_min 3.2
_cell_volume 1957.0(18)
_computing_data_collection PROCESS-AUTO
_computing_data_reduction PROCESS-AUTO
_computing_structure_refinement 'SHELXL-97 (Sheldrick, 1997)'
_computing_structure_solution 'SHELXS-97 (Sheldrick, 1997)'
_diffrn_ambient_temperature 293(2)
_diffrn_detector_area_resol_mean 10.0
_diffrn_measured_fraction_theta_full 0.967
_diffrn_measured_fraction_theta_max 0.953
_diffrn_measurement_device_type 'Rigaku RAXIS-RAPID'
_diffrn_measurement_method '\w scan'
_diffrn_radiation_monochromator graphite
_diffrn_radiation_source 'fine-focus sealed tube'
_diffrn_radiation_type MoK\a
_diffrn_radiation_wavelength 0.71073
_diffrn_reflns_av_R_equivalents 0.0567
_diffrn_reflns_av_sigmaI/netI 0.0841
_diffrn_reflns_limit_h_max 10
_diffrn_reflns_limit_h_min -10
_diffrn_reflns_limit_k_max 15
_diffrn_reflns_limit_k_min -17
_diffrn_reflns_limit_l_max 23
_diffrn_reflns_limit_l_min -23
_diffrn_reflns_number 18805
_diffrn_reflns_theta_full 25.00
_diffrn_reflns_theta_max 27.48
_diffrn_reflns_theta_min 3.18
_exptl_absorpt_coefficient_mu 1.002
_exptl_absorpt_correction_T_max 0.818
_exptl_absorpt_correction_T_min 0.755
_exptl_absorpt_correction_type multi-scan
_exptl_crystal_colour blue
_exptl_crystal_density_diffrn 1.640
_exptl_crystal_density_method 'not measured'
_exptl_crystal_description block
_exptl_crystal_F_000 998
_exptl_crystal_size_max 0.29
_exptl_crystal_size_mid 0.28
_exptl_crystal_size_min 0.20
_refine_diff_density_max 0.657
_refine_diff_density_min -0.816
_refine_diff_density_rms 0.092
_refine_ls_extinction_method none
_refine_ls_goodness_of_fit_ref 1.086
_refine_ls_hydrogen_treatment mixed
_refine_ls_matrix_type full
_refine_ls_number_parameters 552
_refine_ls_number_reflns 8545
_refine_ls_number_restraints 5
_refine_ls_restrained_S_all 1.087
_refine_ls_R_factor_all 0.0909
_refine_ls_R_factor_gt 0.0571
_refine_ls_shift/su_max 0.001
_refine_ls_shift/su_mean 0.000
_refine_ls_structure_factor_coef Fsqd
_refine_ls_weighting_details 'calc w=1/[\s^2^(Fo^2^)+(0.0633P)^2^+0.0000P] where P=(Fo^2^+2Fc^2^)/3'
_refine_ls_weighting_scheme calc
_refine_ls_wR_factor_gt 0.1307
_refine_ls_wR_factor_ref 0.1474
_reflns_number_gt 5491
_reflns_number_total 8545
_reflns_threshold_expression >2sigma(I)
_cod_data_source_file cg7008978-file003.cif
_cod_data_source_block Compound-3
_cod_original_cell_volume 1957.1(18)
_cod_original_sg_symbol_H-M P-1
_cod_database_code 4503261

loop_
_symmetry_equiv_pos_as_xyz
'x, y, z'
'-x, -y, -z'

loop_
_atom_site_label
_atom_site_type_symbol
_atom_site_fract_x
_atom_site_fract_y
_atom_site_fract_z
_atom_site_U_iso_or_equiv
_atom_site_adp_type
_atom_site_occupancy
_atom_site_symmetry_multiplicity
_atom_site_calc_flag
_atom_site_refinement_flags
Cu1 Cu 0.50347(6) 0.23784(3) 0.76366(2) 0.03424(14) Uani 1 1 d .
C1 C 0.2936(5) 0.2819(3) 0.62536(19) 0.0345(8) Uani 1 1 d .
H1 H 0.3719 0.3063 0.5965 0.041 Uiso 1 1 calc R
C2 C 0.1751(5) 0.2121(3) 0.7164(2) 0.0433(9) Uani 1 1 d .
H2 H 0.1562 0.1789 0.7630 0.052 Uiso 1 1 calc R
C3 C 0.0647(5) 0.2469(3) 0.6600(2) 0.0463(10) Uani 1 1 d .
H3 H -0.0440 0.2417 0.6601 0.056 Uiso 1 1 calc R
C4 C 0.0649(5) 0.3531(3) 0.5321(2) 0.0399(9) Uani 1 1 d .
H4A H -0.0379 0.3360 0.5220 0.048 Uiso 1 1 calc R
H4B H 0.1380 0.3361 0.4919 0.048 Uiso 1 1 calc R
C5 C 0.0328(6) 0.4672(3) 0.5360(2) 0.0437(9) Uani 1 1 d .
H5A H -0.0458 0.4846 0.5742 0.052 Uiso 1 1 calc R
H5B H 0.1346 0.4829 0.5499 0.052 Uiso 1 1 calc R
C6 C 0.3298(5) 0.3873(3) 0.86159(19) 0.0383(9) Uani 1 1 d .
H6 H 0.3852 0.3461 0.9039 0.046 Uiso 1 1 calc R
C7 C 0.2495(6) 0.4446(3) 0.7491(2) 0.0505(11) Uani 1 1 d .
H7 H 0.2395 0.4503 0.6978 0.061 Uiso 1 1 calc R
C8 C 0.1634(6) 0.5130(3) 0.7901(2) 0.0528(11) Uani 1 1 d .
H8 H 0.0836 0.5737 0.7729 0.063 Uiso 1 1 calc R
C9 C 0.1519(6) 0.5248(3) 0.9260(2) 0.0511(12) Uani 1 1 d .
H9A H 0.0999 0.5980 0.9100 0.061 Uiso 1 1 calc R
H9B H 0.2433 0.5205 0.9598 0.061 Uiso 1 1 calc R
C10 C 0.0299(5) 0.4740(3) 0.9663(2) 0.0419(9) Uani 1 1 d .
H10A H 0.0807 0.4006 0.9820 0.050 Uiso 1 1 calc R
H10B H -0.0633 0.4796 0.9332 0.050 Uiso 1 1 calc R
C11 C 0.7036(5) 0.1864(3) 0.9061(2) 0.0414(9) Uani 1 1 d .
H11 H 0.6320 0.1502 0.9301 0.050 Uiso 1 1 calc R
C12 C 0.8117(6) 0.2789(3) 0.8246(2) 0.0462(10) Uani 1 1 d .
H12 H 0.8293 0.3189 0.7805 0.055 Uiso 1 1 calc R
C13 C 0.9133(6) 0.2520(3) 0.8845(2) 0.0495(10) Uani 1 1 d .
H13 H 1.0119 0.2707 0.8900 0.059 Uiso 1 1 calc R
C14 C 0.9077(6) 0.1455(3) 1.0112(2) 0.0466(10) Uani 1 1 d .
H14A H 0.8299 0.1752 1.0465 0.056 Uiso 1 1 calc R
H14B H 1.0109 0.1632 1.0198 0.056 Uiso 1 1 calc R
C15 C 0.9358(5) 0.0279(3) 1.0246(2) 0.0457(9) Uani 1 1 d .
H15A H 0.8322 0.0105 1.0163 0.055 Uiso 1 1 calc R
H15B H 0.9704 0.0023 1.0761 0.055 Uiso 1 1 calc R
C16 C 0.6870(5) 0.1272(3) 0.6479(2) 0.0423(9) Uani 1 1 d .
H16 H 0.6153 0.1708 0.6111 0.051 Uiso 1 1 calc R
C17 C 0.7982(5) 0.0538(3) 0.7534(2) 0.0428(9) Uani 1 1 d .
H17 H 0.8174 0.0363 0.8045 0.051 Uiso 1 1 calc R
C18 C 0.8946(6) 0.0097(3) 0.7020(2) 0.0512(11) Uani 1 1 d .
H18 H 0.9922 -0.0423 0.7102 0.061 Uiso 1 1 calc R
C19 C 0.8793(12) 0.0380(7) 0.5595(3) 0.137(4) Uani 1 1 d .
C20' C 1.0124(17) 0.0482(11) 0.5390(6) 0.089(4) Uani 0.50 1 d P
C20 C 0.9454(18) -0.0445(10) 0.5452(6) 0.089(4) Uani 0.50 1 d P
C21 C 0.6619(4) -0.2474(3) 0.86921(18) 0.0312(7) Uani 1 1 d .
C22 C 0.5995(5) -0.3355(3) 0.8784(2) 0.0394(9) Uani 1 1 d .
C23 C 0.6231(6) -0.4030(3) 0.8268(2) 0.0485(11) Uani 1 1 d .
H23 H 0.5836 -0.4626 0.8358 0.058 Uiso 1 1 calc R
C24 C 0.7036(6) -0.3842(3) 0.7626(2) 0.0449(10) Uani 1 1 d .
C25 C 0.7672(5) -0.2952(3) 0.7533(2) 0.0384(8) Uani 1 1 d .
C26 C 0.7443(5) -0.2285(3) 0.80549(19) 0.0372(8) Uani 1 1 d .
H26 H 0.7856 -0.1694 0.7973 0.045 Uiso 1 1 calc R
C27 C 0.3999(5) -0.2535(3) 0.61117(18) 0.0320(8) Uani 1 1 d .
C28 C 0.4639(5) -0.1665(3) 0.59655(19) 0.0374(8) Uani 1 1 d .
C29 C 0.4484(6) -0.0954(3) 0.6456(2) 0.0433(9) Uani 1 1 d .
H29 H 0.4910 -0.0373 0.6339 0.052 Uiso 1 1 calc R
C30 C 0.3699(5) -0.1099(3) 0.7121(2) 0.0417(9) Uani 1 1 d .
C31 C 0.3015(5) -0.1955(3) 0.72523(19) 0.0389(9) Uani 1 1 d .
C32 C 0.3183(5) -0.2662(3) 0.67610(19) 0.0370(8) Uani 1 1 d .
H32 H 0.2736 -0.3235 0.6871 0.044 Uiso 1 1 calc R
N1 N 0.3219(4) 0.2340(2) 0.69381(16) 0.0328(6) Uani 1 1 d .
N2 N 0.1403(4) 0.2915(2) 0.60223(16) 0.0354(7) Uani 1 1 d .
N3 N 0.3538(4) 0.3656(2) 0.79395(15) 0.0337(7) Uani 1 1 d .
N4 N 0.2150(4) 0.4766(2) 0.86143(17) 0.0397(8) Uani 1 1 d .
N5 N 0.6773(4) 0.2385(2) 0.83837(16) 0.0346(7) Uani 1 1 d .
N6 N 0.8445(4) 0.1919(2) 0.93587(17) 0.0387(7) Uani 1 1 d .
N7 N 0.6678(4) 0.1283(2) 0.71925(15) 0.0326(6) Uani 1 1 d .
N8 N 0.8191(5) 0.0574(3) 0.63483(18) 0.0534(10) Uani 1 1 d .
N9 N 0.7294(6) -0.4511(3) 0.7115(3) 0.0628(12) Uani 1 1 d D
HN1 H 0.654(6) -0.493(4) 0.719(3) 0.077(18) Uiso 1 1 d D
HN2 H 0.734(5) -0.423(3) 0.6694(19) 0.033(11) Uiso 1 1 d D
N10 N 0.3548(6) -0.0394(3) 0.7610(2) 0.0598(12) Uani 1 1 d .
HN3 H 0.343(7) -0.064(4) 0.803(3) 0.08(2) Uiso 1 1 d .
HN4 H 0.416(7) 0.009(4) 0.758(3) 0.074(16) Uiso 1 1 d .
O1 O 0.6972(4) -0.2108(2) 1.00302(14) 0.0460(7) Uani 1 1 d .
O2 O 0.4540(4) -0.1122(2) 0.93214(17) 0.0575(8) Uani 1 1 d .
O1W O 0.3938(5) 0.1187(2) 0.86384(16) 0.0517(8) Uani 1 1 d D
H1A H 0.435(7) 0.061(3) 0.879(3) 0.08(2) Uiso 1 1 d D
H1B H 0.333(8) 0.143(5) 0.899(3) 0.127 Uiso 1 1 d D
O3 O 0.7150(4) -0.0786(2) 0.90096(15) 0.0561(9) Uani 1 1 d .
O2W O 0.5937(5) 0.3812(2) 0.65372(17) 0.0523(8) Uani 1 1 d .
H2A H 0.510(7) 0.444(4) 0.634(3) 0.078 Uiso 1 1 d .
H2B H 0.641(7) 0.376(4) 0.618(3) 0.078 Uiso 1 1 d .
O4 O 0.3564(4) -0.4316(2) 0.59429(15) 0.0470(7) Uani 1 1 d .
O5 O 0.5973(4) -0.3866(2) 0.54273(16) 0.0500(7) Uani 1 1 d .
O6 O 0.3333(4) -0.3023(2) 0.48512(14) 0.0519(8) Uani 1 1 d .
S2 S 0.42445(13) -0.35183(7) 0.55323(5) 0.0361(2) Uani 1 1 d .
Cl1 Cl 0.48813(17) -0.36438(10) 0.95565(6) 0.0609(3) Uani 1 1 d .
Cl2 Cl 0.87118(16) -0.26793(9) 0.67357(6) 0.0567(3) Uani 1 1 d .
Cl3 Cl 0.56960(15) -0.14364(8) 0.51647(5) 0.0488(3) Uani 1 1 d .
S1 S 0.62847(13) -0.15458(7) 0.93178(5) 0.0347(2) Uani 1 1 d .
Cl4 Cl 0.19619(15) -0.21447(9) 0.80598(5) 0.0537(3) Uani 1 1 d .

loop_
_atom_site_aniso_label
_atom_site_aniso_U_11
_atom_site_aniso_U_22
_atom_site_aniso_U_33
_atom_site_aniso_U_23
_atom_site_aniso_U_13
_atom_site_aniso_U_12
Cu1 0.0324(3) 0.0379(2) 0.0274(2) -0.01086(17) -0.00194(18) 0.00410(19)
C1 0.029(2) 0.043(2) 0.0296(18) -0.0075(14) -0.0012(15) -0.0041(16)
C2 0.044(3) 0.047(2) 0.036(2) 0.0062(16) 0.0001(18) -0.0116(19)
C3 0.035(2) 0.059(3) 0.047(2) 0.0002(18) 0.0008(18) -0.020(2)
C4 0.039(2) 0.043(2) 0.036(2) 0.0002(15) -0.0071(17) -0.0093(18)
C5 0.046(3) 0.040(2) 0.038(2) -0.0019(16) -0.0064(18) -0.0006(18)
C6 0.046(3) 0.0370(18) 0.0263(18) -0.0069(14) 0.0042(17) 0.0003(17)
C7 0.062(3) 0.044(2) 0.031(2) -0.0004(16) 0.001(2) 0.011(2)
C8 0.050(3) 0.042(2) 0.049(3) -0.0002(17) 0.004(2) 0.016(2)
C9 0.063(3) 0.047(2) 0.049(3) -0.0235(19) 0.032(2) -0.016(2)
C10 0.046(3) 0.043(2) 0.038(2) -0.0154(16) 0.0114(18) -0.0087(19)
C11 0.033(2) 0.059(2) 0.0290(19) -0.0054(16) -0.0012(16) -0.0068(19)
C12 0.048(3) 0.045(2) 0.048(2) -0.0049(18) 0.006(2) -0.018(2)
C13 0.049(3) 0.056(3) 0.047(2) -0.0065(19) -0.005(2) -0.020(2)
C14 0.043(3) 0.060(2) 0.032(2) -0.0122(17) -0.0096(18) -0.001(2)
C15 0.038(2) 0.060(2) 0.031(2) -0.0024(17) -0.0017(17) 0.000(2)
C16 0.049(3) 0.043(2) 0.0248(18) -0.0068(15) 0.0007(17) 0.0089(18)
C17 0.048(3) 0.0373(19) 0.031(2) 0.0015(14) 0.0046(18) 0.0075(18)
C18 0.043(3) 0.047(2) 0.043(2) 0.0016(17) 0.0017(19) 0.0225(19)
C19 0.145(8) 0.170(7) 0.034(3) -0.032(4) 0.010(4) 0.090(6)
C20' 0.092(10) 0.145(11) 0.056(7) -0.063(7) 0.057(7) -0.053(9)
C20 0.120(12) 0.109(9) 0.060(7) -0.047(7) 0.059(8) -0.051(9)
C21 0.030(2) 0.0304(17) 0.0305(18) -0.0005(13) -0.0067(15) -0.0047(15)
C22 0.041(2) 0.039(2) 0.037(2) 0.0037(15) -0.0080(17) -0.0143(18)
C23 0.066(3) 0.034(2) 0.047(2) -0.0004(16) -0.017(2) -0.019(2)
C24 0.048(3) 0.0349(19) 0.046(2) -0.0123(16) -0.017(2) 0.0036(18)
C25 0.034(2) 0.043(2) 0.0324(19) -0.0057(15) -0.0025(16) 0.0018(17)
C26 0.044(2) 0.0355(18) 0.0325(19) -0.0058(14) 0.0009(17) -0.0108(17)
C27 0.038(2) 0.0304(17) 0.0262(17) -0.0039(13) -0.0013(15) -0.0055(15)
C28 0.045(2) 0.0333(19) 0.0310(19) -0.0002(14) -0.0037(16) -0.0064(17)
C29 0.056(3) 0.0324(19) 0.041(2) -0.0066(15) -0.0079(19) -0.0095(18)
C30 0.046(3) 0.0336(19) 0.040(2) -0.0121(15) -0.0118(18) 0.0053(17)
C31 0.043(2) 0.043(2) 0.0268(18) -0.0079(15) -0.0018(16) -0.0012(18)
C32 0.044(2) 0.0359(18) 0.0313(19) -0.0066(14) -0.0009(16) -0.0100(17)
N1 0.0258(17) 0.0348(15) 0.0311(16) -0.0048(11) -0.0025(13) 0.0051(13)
N2 0.0330(19) 0.0395(16) 0.0315(16) -0.0025(12) -0.0047(13) -0.0063(14)
N3 0.0320(18) 0.0346(15) 0.0283(15) -0.0039(11) 0.0042(13) 0.0030(13)
N4 0.047(2) 0.0363(16) 0.0337(17) -0.0088(12) 0.0187(15) -0.0057(15)
N5 0.0319(18) 0.0388(16) 0.0277(15) -0.0086(12) -0.0010(13) 0.0036(13)
N6 0.0329(19) 0.0446(17) 0.0348(17) -0.0109(13) -0.0064(14) 0.0008(15)
N7 0.0306(18) 0.0343(15) 0.0279(15) -0.0054(11) 0.0035(13) 0.0019(13)
N8 0.051(2) 0.062(2) 0.0284(17) -0.0088(15) 0.0111(16) 0.0217(18)
N9 0.080(4) 0.048(2) 0.056(3) -0.020(2) -0.013(2) -0.002(2)
N10 0.087(4) 0.045(2) 0.048(2) -0.0214(18) -0.008(2) -0.008(2)
O1 0.057(2) 0.0495(15) 0.0280(13) 0.0001(11) -0.0050(13) -0.0093(14)
O2 0.0397(19) 0.0693(19) 0.0553(19) -0.0203(15) -0.0011(15) 0.0081(15)
O1W 0.070(3) 0.0399(16) 0.0412(17) 0.0002(12) -0.0123(15) -0.0100(16)
O3 0.093(3) 0.0492(17) 0.0377(16) -0.0101(12) 0.0149(16) -0.0379(18)
O2W 0.058(2) 0.0506(17) 0.0478(18) -0.0127(14) 0.0027(15) -0.0095(16)
O4 0.060(2) 0.0458(15) 0.0428(16) -0.0126(12) 0.0161(14) -0.0244(15)
O5 0.0466(19) 0.0465(15) 0.0576(18) -0.0178(13) 0.0176(15) -0.0073(14)
O6 0.068(2) 0.0548(16) 0.0324(15) -0.0105(12) -0.0083(14) -0.0122(16)
S2 0.0473(6) 0.0337(4) 0.0287(5) -0.0086(3) 0.0059(4) -0.0108(4)
Cl1 0.0765(9) 0.0704(7) 0.0452(6) 0.0069(5) 0.0018(6) -0.0448(7)
Cl2 0.0573(8) 0.0715(7) 0.0375(6) -0.0135(5) 0.0081(5) -0.0061(6)
Cl3 0.0643(8) 0.0430(5) 0.0407(5) -0.0013(4) 0.0076(5) -0.0197(5)
S1 0.0425(6) 0.0336(4) 0.0266(4) -0.0026(3) 0.0008(4) -0.0077(4)
Cl4 0.0597(8) 0.0663(6) 0.0314(5) -0.0145(4) 0.0084(5) -0.0047(6)

loop_
_atom_type_symbol
_atom_type_description
_atom_type_scat_dispersion_real
_atom_type_scat_dispersion_imag
_atom_type_scat_source
C C 0.0033 0.0016 'International Tables Vol C Tables 4.2.6.8 and 6.1.1.4'
H H 0.0000 0.0000 'International Tables Vol C Tables 4.2.6.8 and 6.1.1.4'
N N 0.0061 0.0033 'International Tables Vol C Tables 4.2.6.8 and 6.1.1.4'
O O 0.0106 0.0060 'International Tables Vol C Tables 4.2.6.8 and 6.1.1.4'
S S 0.1246 0.1234 'International Tables Vol C Tables 4.2.6.8 and 6.1.1.4'
Cl Cl 0.1484 0.1585 'International Tables Vol C Tables 4.2.6.8 and 6.1.1.4'
Cu Cu 0.3201 1.2651 'International Tables Vol C Tables 4.2.6.8 and 6.1.1.4'

loop_
_geom_angle_atom_site_label_1
_geom_angle_atom_site_label_2
_geom_angle_atom_site_label_3
_geom_angle
_geom_angle_site_symmetry_1
_geom_angle_site_symmetry_3
N5 Cu1 N1 176.60(12) . .
N5 Cu1 N3 91.48(13) . .
N1 Cu1 N3 87.62(13) . .
N5 Cu1 N7 89.02(13) . .
N1 Cu1 N7 92.46(13) . .
N3 Cu1 N7 169.46(11) . .
N1 C1 N2 111.8(3) . .
N1 C1 H1 124.1 . .
N2 C1 H1 124.1 . .
C3 C2 N1 108.3(3) . .
C3 C2 H2 125.9 . .
N1 C2 H2 125.9 . .
C2 C3 N2 107.6(4) . .
C2 C3 H3 126.2 . .
N2 C3 H3 126.2 . .
N2 C4 C5 110.4(3) . .
N2 C4 H4A 109.6 . .
C5 C4 H4A 109.6 . .
N2 C4 H4B 109.6 . .
C5 C4 H4B 109.6 . .
H4A C4 H4B 108.1 . .
C5 C5 C4 112.2(4) 2_566 .
C5 C5 H5A 109.2 2_566 .
C4 C5 H5A 109.2 . .
C5 C5 H5B 109.2 2_566 .
C4 C5 H5B 109.2 . .
H5A C5 H5B 107.9 . .
N3 C6 N4 110.8(3) . .
N3 C6 H6 124.6 . .
N4 C6 H6 124.6 . .
C8 C7 N3 109.5(4) . .
C8 C7 H7 125.3 . .
N3 C7 H7 125.3 . .
C7 C8 N4 106.7(4) . .
C7 C8 H8 126.7 . .
N4 C8 H8 126.7 . .
N4 C9 C10 112.6(3) . .
N4 C9 H9A 109.1 . .
C10 C9 H9A 109.1 . .
N4 C9 H9B 109.1 . .
C10 C9 H9B 109.1 . .
H9A C9 H9B 107.8 . .
C9 C10 C10 110.5(4) . 2_567
C9 C10 H10A 109.6 . .
C10 C10 H10A 109.6 2_567 .
C9 C10 H10B 109.6 . .
C10 C10 H10B 109.6 2_567 .
H10A C10 H10B 108.1 . .
N5 C11 N6 111.7(4) . .
N5 C11 H11 124.2 . .
N6 C11 H11 124.2 . .
C13 C12 N5 109.4(4) . .
C13 C12 H12 125.3 . .
N5 C12 H12 125.3 . .
C12 C13 N6 106.7(4) . .
C12 C13 H13 126.6 . .
N6 C13 H13 126.6 . .
N6 C14 C15 112.7(3) . .
N6 C14 H14A 109.1 . .
C15 C14 H14A 109.1 . .
N6 C14 H14B 109.1 . .
C15 C14 H14B 109.1 . .
H14A C14 H14B 107.8 . .
C14 C15 C15 113.8(4) . 2_757
C14 C15 H15A 108.8 . .
C15 C15 H15A 108.8 2_757 .
C14 C15 H15B 108.8 . .
C15 C15 H15B 108.8 2_757 .
H15A C15 H15B 107.7 . .
N8 C16 N7 111.7(4) . .
N8 C16 H16 124.1 . .
N7 C16 H16 124.1 . .
C18 C17 N7 109.4(3) . .
C18 C17 H17 125.3 . .
N7 C17 H17 125.3 . .
C17 C18 N8 105.7(4) . .
C17 C18 H18 127.2 . .
N8 C18 H18 127.2 . .
C20 C19 C20' 76.4(9) . .
C20 C19 N8 123.9(9) . .
C20' C19 N8 122.3(9) . .
C19 C20' C20 50.8(7) . .
C19 C20' C20 119.0(12) . 2_756
C20 C20' C20 93.2(8) . 2_756
C19 C20 C20' 52.8(8) . .
C19 C20 C20' 115.4(12) . 2_756
C20' C20 C20' 86.8(8) . 2_756
C26 C21 C22 117.3(3) . .
C26 C21 S1 118.7(3) . .
C22 C21 S1 123.8(3) . .
C23 C22 C21 121.7(4) . .
C23 C22 Cl1 117.4(3) . .
C21 C22 Cl1 120.9(3) . .
C24 C23 C22 121.5(4) . .
C24 C23 H23 119.2 . .
C22 C23 H23 119.2 . .
N9 C24 C23 122.0(4) . .
N9 C24 C25 121.0(4) . .
C23 C24 C25 116.9(3) . .
C26 C25 C24 121.2(4) . .
C26 C25 Cl2 119.8(3) . .
C24 C25 Cl2 119.0(3) . .
C21 C26 C25 121.3(3) . .
C21 C26 H26 119.3 . .
C25 C26 H26 119.3 . .
C32 C27 C28 117.6(3) . .
C32 C27 S2 118.1(3) . .
C28 C27 S2 124.2(3) . .
C29 C28 C27 121.7(3) . .
C29 C28 Cl3 117.1(3) . .
C27 C28 Cl3 121.2(3) . .
C28 C29 C30 120.6(4) . .
C28 C29 H29 119.7 . .
C30 C29 H29 119.7 . .
N10 C30 C29 120.7(4) . .
N10 C30 C31 121.9(4) . .
C29 C30 C31 117.3(3) . .
C32 C31 C30 121.5(4) . .
C32 C31 Cl4 119.4(3) . .
C30 C31 Cl4 119.1(3) . .
C27 C32 C31 121.2(3) . .
C27 C32 H32 119.4 . .
C31 C32 H32 119.4 . .
C1 N1 C2 105.7(3) . .
C1 N1 Cu1 126.9(3) . .
C2 N1 Cu1 123.9(2) . .
C1 N2 C3 106.6(3) . .
C1 N2 C4 124.8(3) . .
C3 N2 C4 128.0(3) . .
C6 N3 C7 105.9(3) . .
C6 N3 Cu1 127.0(3) . .
C7 N3 Cu1 127.0(2) . .
C6 N4 C8 107.2(3) . .
C6 N4 C9 126.9(4) . .
C8 N4 C9 126.0(4) . .
C11 N5 C12 105.2(3) . .
C11 N5 Cu1 127.9(3) . .
C12 N5 Cu1 126.0(3) . .
C11 N6 C13 107.0(3) . .
C11 N6 C14 125.6(3) . .
C13 N6 C14 127.4(3) . .
C16 N7 C17 105.5(3) . .
C16 N7 Cu1 124.9(3) . .
C17 N7 Cu1 128.6(2) . .
C16 N8 C18 107.6(3) . .
C16 N8 C19 125.3(4) . .
C18 N8 C19 127.0(4) . .
C24 N9 HN1 109(3) . .
C24 N9 HN2 114(3) . .
HN1 N9 HN2 115(4) . .
C30 N10 HN3 113(4) . .
C30 N10 HN4 123(3) . .
HN3 N10 HN4 112(5) . .
H1A O1W H1B 106(5) . .
H2A O2W H2B 96(5) . .
O5 S2 O6 112.60(19) . .
O5 S2 O4 112.95(18) . .
O6 S2 O4 113.33(18) . .
O5 S2 C27 106.46(17) . .
O6 S2 C27 105.93(17) . .
O4 S2 C27 104.73(16) . .
O2 S1 O3 112.7(2) . .
O2 S1 O1 112.97(19) . .
O3 S1 O1 112.85(18) . .
O2 S1 C21 106.49(18) . .
O3 S1 C21 104.60(16) . .
O1 S1 C21 106.46(17) . .

loop_
_geom_bond_atom_site_label_1
_geom_bond_atom_site_label_2
_geom_bond_distance
_geom_bond_site_symmetry_2
Cu1 N5 2.001(3) .
Cu1 N1 2.003(3) .
Cu1 N3 2.003(3) .
Cu1 N7 2.011(3) .
C1 N1 1.310(4) .
C1 N2 1.323(5) .
C1 H1 0.9300 .
C2 C3 1.336(6) .
C2 N1 1.380(5) .
C2 H2 0.9300 .
C3 N2 1.364(5) .
C3 H3 0.9300 .
C4 N2 1.467(5) .
C4 C5 1.495(5) .
C4 H4A 0.9700 .
C4 H4B 0.9700 .
C5 C5 1.491(7) 2_566
C5 H5A 0.9700 .
C5 H5B 0.9700 .
C6 N3 1.312(4) .
C6 N4 1.335(5) .
C6 H6 0.9300 .
C7 C8 1.336(6) .
C7 N3 1.358(5) .
C7 H7 0.9300 .
C8 N4 1.353(5) .
C8 H8 0.9300 .
C9 N4 1.460(4) .
C9 C10 1.494(5) .
C9 H9A 0.9700 .
C9 H9B 0.9700 .
C10 C10 1.524(7) 2_567
C10 H10A 0.9700 .
C10 H10B 0.9700 .
C11 N5 1.315(5) .
C11 N6 1.324(5) .
C11 H11 0.9300 .
C12 C13 1.336(6) .
C12 N5 1.371(5) .
C12 H12 0.9300 .
C13 N6 1.363(5) .
C13 H13 0.9300 .
C14 N6 1.464(5) .
C14 C15 1.516(6) .
C14 H14A 0.9700 .
C14 H14B 0.9700 .
C15 C15 1.520(8) 2_757
C15 H15A 0.9700 .
C15 H15B 0.9700 .
C16 N8 1.306(5) .
C16 N7 1.312(4) .
C16 H16 0.9300 .
C17 C18 1.342(5) .
C17 N7 1.363(5) .
C17 H17 0.9300 .
C18 N8 1.372(5) .
C18 H18 0.9300 .
C19 C20 1.174(13) .
C19 C20' 1.207(14) .
C19 N8 1.497(6) .
C20' C20 1.473(15) .
C20' C20 1.579(13) 2_756
C20 C20' 1.579(13) 2_756
C21 C26 1.372(5) .
C21 C22 1.391(5) .
C21 S1 1.780(3) .
C22 C23 1.378(5) .
C22 Cl1 1.735(4) .
C23 C24 1.370(6) .
C23 H23 0.9300 .
C24 N9 1.366(5) .
C24 C25 1.408(5) .
C25 C26 1.381(5) .
C25 Cl2 1.730(4) .
C26 H26 0.9300 .
C27 C32 1.374(5) .
C27 C28 1.389(5) .
C27 S2 1.780(3) .
C28 C29 1.382(5) .
C28 Cl3 1.732(4) .
C29 C30 1.388(6) .
C29 H29 0.9300 .
C30 N10 1.375(5) .
C30 C31 1.392(5) .
C31 C32 1.379(5) .
C31 Cl4 1.732(4) .
C32 H32 0.9300 .
N9 HN1 0.94(4) .
N9 HN2 0.81(3) .
N10 HN3 0.81(5) .
N10 HN4 0.92(5) .
O1 S1 1.445(3) .
O2 S1 1.432(3) .
O1W H1A 0.78(4) .
O1W H1B 0.86(4) .
O3 S1 1.437(3) .
O2W H2A 0.98(6) .
O2W H2B 0.77(5) .
O4 S2 1.444(3) .
O5 S2 1.428(3) .
O6 S2 1.442(3) .

loop_
_geom_hbond_atom_site_label_D
_geom_hbond_atom_site_label_H
_geom_hbond_atom_site_label_A
_geom_hbond_distance_DH
_geom_hbond_distance_HA
_geom_hbond_distance_DA
_geom_hbond_angle_DHA
_geom_hbond_site_symmetry_A
N9 HN1 O2W 0.94(4) 2.35(4) 3.068(5) 133(4) 1_545
N9 HN2 Cl2 0.81(3) 2.63(4) 2.971(5) 108(3) .
O1W H1B O1 0.86(4) 2.12(5) 2.897(4) 150(6) 2_657
O1W H1A O2 0.78(4) 2.34(4) 3.074(5) 158(6) .
O2W H2A O4 0.98(6) 1.88(6) 2.856(5) 177(5) 1_565
O2W H2B O6 0.77(5) 2.23(5) 2.890(4) 145(5) 2_656
N10 HN3 Cl4 0.81(5) 2.60(5) 2.981(5) 111(4) .
N10 HN4 O1W 0.92(5) 2.56(5) 3.102(5) 118(4) .
N10 HN3 O2 0.81(5) 2.47(6) 3.178(6) 148(5) .

loop_
_geom_torsion_atom_site_label_1
_geom_torsion_atom_site_label_2
_geom_torsion_atom_site_label_3
_geom_torsion_atom_site_label_4
_geom_torsion
_geom_torsion_site_symmetry_1
_geom_torsion_site_symmetry_4
N1 C2 C3 N2 -0.6(5) . .
N2 C4 C5 C5 176.0(4) . 2_566
N3 C7 C8 N4 0.3(5) . .
N4 C9 C10 C10 179.0(5) . 2_567
N5 C12 C13 N6 1.5(5) . .
N6 C14 C15 C15 62.3(6) . 2_757
N7 C17 C18 N8 -1.1(5) . .
N8 C19 C20' C20 121.8(11) . .
C20 C19 C20' C20 68.2(16) . 2_756
N8 C19 C20' C20 -170.0(9) . 2_756
N8 C19 C20 C20' -120.0(14) . .
C20' C19 C20 C20' -64.1(15) . 2_756
N8 C19 C20 C20' 175.9(9) . 2_756
C20 C20' C20 C19 -125.5(15) 2_756 .
C19 C20' C20 C20' 125.5(15) . 2_756
C20 C20' C20 C20' 0.000(1) 2_756 2_756
C26 C21 C22 C23 1.8(6) . .
S1 C21 C22 C23 177.3(3) . .
C26 C21 C22 Cl1 -178.1(3) . .
S1 C21 C22 Cl1 -2.6(5) . .
C21 C22 C23 C24 -2.6(7) . .
Cl1 C22 C23 C24 177.3(3) . .
C22 C23 C24 N9 179.2(4) . .
C22 C23 C24 C25 2.6(6) . .
N9 C24 C25 C26 -178.7(4) . .
C23 C24 C25 C26 -2.1(6) . .
N9 C24 C25 Cl2 3.0(6) . .
C23 C24 C25 Cl2 179.6(3) . .
C22 C21 C26 C25 -1.2(6) . .
S1 C21 C26 C25 -177.0(3) . .
C24 C25 C26 C21 1.4(6) . .
Cl2 C25 C26 C21 179.8(3) . .
C32 C27 C28 C29 0.7(6) . .
S2 C27 C28 C29 -176.5(3) . .
C32 C27 C28 Cl3 179.7(3) . .
S2 C27 C28 Cl3 2.5(5) . .
C27 C28 C29 C30 1.1(7) . .
Cl3 C28 C29 C30 -178.0(3) . .
C28 C29 C30 N10 179.8(4) . .
C28 C29 C30 C31 -3.0(6) . .
N10 C30 C31 C32 -179.6(4) . .
C29 C30 C31 C32 3.3(6) . .
N10 C30 C31 Cl4 -0.7(6) . .
C29 C30 C31 Cl4 -177.8(3) . .
C28 C27 C32 C31 -0.4(6) . .
S2 C27 C32 C31 177.0(3) . .
C30 C31 C32 C27 -1.6(6) . .
Cl4 C31 C32 C27 179.5(3) . .
N2 C1 N1 C2 -0.6(4) . .
N2 C1 N1 Cu1 -160.0(2) . .
C3 C2 N1 C1 0.8(4) . .
C3 C2 N1 Cu1 160.9(3) . .
N3 Cu1 N1 C1 87.7(3) . .
N7 Cu1 N1 C1 -81.7(3) . .
N3 Cu1 N1 C2 -68.2(3) . .
N7 Cu1 N1 C2 122.4(3) . .
N1 C1 N2 C3 0.2(4) . .
N1 C1 N2 C4 171.6(3) . .
C2 C3 N2 C1 0.2(4) . .
C2 C3 N2 C4 -170.8(3) . .
C5 C4 N2 C1 -72.0(5) . .
C5 C4 N2 C3 97.5(4) . .
N4 C6 N3 C7 0.0(4) . .
N4 C6 N3 Cu1 -176.7(2) . .
C8 C7 N3 C6 -0.2(5) . .
C8 C7 N3 Cu1 176.5(3) . .
N5 Cu1 N3 C6 -40.1(3) . .
N1 Cu1 N3 C6 136.7(3) . .
N7 Cu1 N3 C6 -132.6(6) . .
N5 Cu1 N3 C7 143.9(4) . .
N1 Cu1 N3 C7 -39.4(4) . .
N7 Cu1 N3 C7 51.3(8) . .
N3 C6 N4 C8 0.2(5) . .
N3 C6 N4 C9 178.2(3) . .
C7 C8 N4 C6 -0.3(5) . .
C7 C8 N4 C9 -178.4(4) . .
C10 C9 N4 C6 -78.1(6) . .
C10 C9 N4 C8 99.6(5) . .
N6 C11 N5 C12 0.4(4) . .
N6 C11 N5 Cu1 169.8(2) . .
C13 C12 N5 C11 -1.2(5) . .
C13 C12 N5 Cu1 -170.8(3) . .
N3 Cu1 N5 C11 95.1(3) . .
N7 Cu1 N5 C11 -95.4(3) . .
N3 Cu1 N5 C12 -97.5(3) . .
N7 Cu1 N5 C12 71.9(3) . .
N5 C11 N6 C13 0.5(5) . .
N5 C11 N6 C14 177.9(3) . .
C12 C13 N6 C11 -1.2(5) . .
C12 C13 N6 C14 -178.6(4) . .
C15 C14 N6 C11 60.9(5) . .
C15 C14 N6 C13 -122.2(4) . .
N8 C16 N7 C17 0.3(5) . .
N8 C16 N7 Cu1 169.6(3) . .
C18 C17 N7 C16 0.5(5) . .
C18 C17 N7 Cu1 -168.3(3) . .
N5 Cu1 N7 C16 -137.2(3) . .
N1 Cu1 N7 C16 45.8(3) . .
N3 Cu1 N7 C16 -44.4(8) . .
N5 Cu1 N7 C17 29.5(3) . .
N1 Cu1 N7 C17 -147.4(3) . .
N3 Cu1 N7 C17 122.4(7) . .
N7 C16 N8 C18 -1.0(5) . .
N7 C16 N8 C19 -178.2(6) . .
C17 C18 N8 C16 1.3(5) . .
C17 C18 N8 C19 178.4(6) . .
C20 C19 N8 C16 -145.6(11) . .
C20' C19 N8 C16 119.3(11) . .
C20 C19 N8 C18 37.8(16) . .
C20' C19 N8 C18 -57.3(14) . .
C32 C27 S2 O5 -123.9(3) . .
C28 C27 S2 O5 53.3(4) . .
C32 C27 S2 O6 116.0(3) . .
C28 C27 S2 O6 -66.7(4) . .
C32 C27 S2 O4 -4.0(4) . .
C28 C27 S2 O4 173.2(3) . .
C26 C21 S1 O2 114.6(3) . .
C22 C21 S1 O2 -60.8(4) . .
C26 C21 S1 O3 -4.9(4) . .
C22 C21 S1 O3 179.7(3) . .
C26 C21 S1 O1 -124.6(3) . .
C22 C21 S1 O1 60.0(4) . .
